data_1537322
loop_
_publ_author_name
'Galy, J.'
'Darriet, J.'
'Hagenmuller, P.'

_publ_section_title
;
 Les bronzes Lix V2 O5. Structure de la phase beta' et affinement de la
 structure de la phase gamma
;
_journal_name_full 'Revue de Chimie Minerale'
_journal_page_first 509
_journal_page_last 522
_journal_volume 8
_journal_year 1971
_chemical_formula_sum 'Li O5 V2'
_chemical_name_systematic 'Li V2 O5'
_space_group_IT_number 62
_symmetry_space_group_name_Hall '-P 2ac 2n'
_symmetry_space_group_name_H-M 'P n m a'
_cell_angle_alpha 90
_cell_angle_beta 90
_cell_angle_gamma 90
_cell_formula_units_Z 4
_cell_length_a 9.702
_cell_length_b 3.607
_cell_length_c 10.664
_cell_volume 373.188
_citation_journal_id_ASTM RVCMA8
_cod_data_source_file Galy_RVCMA8_1971_726.cif
_cod_data_source_block Li1O5V2
_cod_original_cell_volume 373.1879
_cod_original_formula_sum 'Li1 O5 V2'
_cod_database_code 1537322

loop_
_symmetry_equiv_pos_as_xyz
x,y,z
-x+1/2,-y,z+1/2
x+1/2,-y+1/2,-z+1/2
-x,y+1/2,-z
-x,-y,-z
x-1/2,y,-z-1/2
-x-1/2,y-1/2,z-1/2
x,-y-1/2,z

loop_
_atom_site_label
_atom_site_type_symbol
_atom_site_fract_x
_atom_site_fract_y
_atom_site_fract_z
_atom_site_occupancy
_atom_site_U_iso_or_equiv
V2 V+4 0.0661 0.25 0.5995 1 0.0
V1 V+4 0.3762 0.25 0.4991 1 0.0
Li1 Li+1 0.163 0.25 0.225 1 0.0
O2 O-2 0.483 0.25 0.77 1 0.0
O5 O-2 0.44 0.25 0.046 1 0.0
O3 O-2 0.282 0.25 0.376 1 0.0
O4 O-2 0.574 0.25 0.451 1 0.0
O1 O-2 0.241 0.25 0.633 1 0.0
